data_2207685
loop_
_publ_author_name
'Demchenko, G.'
'Ko\'nczyk, J.'
'Demchenko, P.'
'Bodak, O.'
'Marciniak, B.'

_publ_section_title
;
 Trierbium nickel trialuminium digermanide, Er~3~NiAl~3~Ge~2~
;
_journal_coeditor_code WM6111
_journal_issue 12
_journal_name_full 'Acta Crystallographica Section E'
_journal_page_first i273
_journal_page_last i274
_journal_paper_doi 10.1107/S1600536805036779
_journal_volume 61
_journal_year 2005
_chemical_formula_iupac 'Er3 Ni Al3 Ge2'
_chemical_formula_structural 'Er3 Ni Al3 Ge2'
_chemical_formula_sum 'Al3 Er3 Ge2 Ni'
_chemical_formula_weight 786.61
_chemical_name_common 'Trierbium Nickel Trialuminium Digermanide'
_chemical_name_systematic
;
Trialuminium trierbium digermanium nickel
;
_space_group_IT_number 189
_symmetry_cell_setting hexagonal
_symmetry_space_group_name_Hall 'P -6 -2'
_symmetry_space_group_name_H-M 'P -6 2 m'
_atom_sites_solution_primary direct
_atom_sites_solution_secondary difmap
_cell_angle_alpha 90.00
_cell_angle_beta 90.00
_cell_angle_gamma 120.00
_cell_formula_units_Z 1
_cell_length_a 6.8360(10)
_cell_length_b 6.8360(10)
_cell_length_c 4.1480(9)
_cell_measurement_reflns_used 1298
_cell_measurement_temperature 295(2)
_cell_measurement_theta_max 32.32
_cell_measurement_theta_min 4.91
_cell_volume 167.87(5)
_computing_cell_refinement 'CrysAlis CCD'
_computing_data_collection 'CrysAlis CCD (Oxford Diffraction, 2004)'
_computing_data_reduction 'CrysAlis RED (Oxford Diffraction, 2005)'
_computing_molecular_graphics 'DIAMOND (Brandenburg, 1999)'
_computing_publication_material SHELXL97
_computing_structure_refinement 'SHELXL97 (Sheldrick, 1997)'
_computing_structure_solution 'SHELXS97 (Sheldrick, 1997)'
_diffrn_ambient_temperature 295(2)
_diffrn_measured_fraction_theta_full 0.987
_diffrn_measured_fraction_theta_max 0.987
_diffrn_measurement_device_type 'Oxford Diffraction Xcalibur3 CCD'
_diffrn_measurement_method \w
_diffrn_radiation_monochromator graphite
_diffrn_radiation_source 'fine-focus sealed tube'
_diffrn_radiation_type MoK\a
_diffrn_radiation_wavelength 0.71073
_diffrn_reflns_av_R_equivalents 0.0621
_diffrn_reflns_av_sigmaI/netI 0.0301
_diffrn_reflns_limit_h_max 10
_diffrn_reflns_limit_h_min -10
_diffrn_reflns_limit_k_max 9
_diffrn_reflns_limit_k_min -9
_diffrn_reflns_limit_l_max 3
_diffrn_reflns_limit_l_min -6
_diffrn_reflns_number 1371
_diffrn_reflns_theta_full 32.32
_diffrn_reflns_theta_max 32.32
_diffrn_reflns_theta_min 4.91
_diffrn_standards_decay_% 0
_diffrn_standards_number 0
_exptl_absorpt_coefficient_mu 48.917
_exptl_absorpt_correction_T_max 0.237
_exptl_absorpt_correction_T_min 0.105
_exptl_absorpt_correction_type analytical
_exptl_absorpt_process_details '(CrysAlis RED; Oxford Diffraction, 2005)'
_exptl_crystal_colour 'metallic light grey'
_exptl_crystal_density_diffrn 7.781
_exptl_crystal_density_method 'not measured'
_exptl_crystal_description needle
_exptl_crystal_F_000 335
_exptl_crystal_size_max 0.22
_exptl_crystal_size_mid 0.04
_exptl_crystal_size_min 0.03
_refine_diff_density_max 2.979
_refine_diff_density_min -1.848
_refine_ls_abs_structure_details 'Flack (1983), 93 Friedel pairs'
_refine_ls_abs_structure_Flack 0.09(8)
_refine_ls_extinction_coef 0.012(2)
_refine_ls_extinction_expression Fc^*^=kFc[1+0.001xFc^2^\l^3^/sin(2\q)]^-1/4^
_refine_ls_extinction_method SHELXL97
_refine_ls_goodness_of_fit_ref 1.208
_refine_ls_matrix_type full
_refine_ls_number_parameters 14
_refine_ls_number_reflns 244
_refine_ls_number_restraints 0
_refine_ls_restrained_S_all 1.208
_refine_ls_R_factor_all 0.0282
_refine_ls_R_factor_gt 0.0282
_refine_ls_shift/su_max 0.000
_refine_ls_shift/su_mean 0.000
_refine_ls_structure_factor_coef Fsqd
_refine_ls_weighting_details 'w=1/[\s^2^(Fo^2^)+(0.0361P)^2^+2.9965P] where P=(Fo^2^+2Fc^2^)/3'
_refine_ls_weighting_scheme calc
_refine_ls_wR_factor_gt 0.0731
_refine_ls_wR_factor_ref 0.0731
_reflns_number_gt 244
_reflns_number_total 244
_reflns_threshold_expression I>2\s(I)
_cod_data_source_file wm6111.cif
_cod_data_source_block I
_cod_database_code 2207685
_cod_database_fobs_code 2207685

loop_
_symmetry_equiv_pos_as_xyz
'x, y, z'
'-y, x-y, z'
'-x+y, -x, z'
'x, y, -z'
'-y, x-y, -z'
'-x+y, -x, -z'
'y, x, -z'
'x-y, -y, -z'
'-x, -x+y, -z'
'y, x, z'
'x-y, -y, z'
'-x, -x+y, z'

loop_
_atom_site_label
_atom_site_fract_x
_atom_site_fract_y
_atom_site_fract_z
_atom_site_U_iso_or_equiv
_atom_site_adp_type
_atom_site_calc_flag
_atom_site_refinement_flags
_atom_site_occupancy
_atom_site_type_symbol
Er 0.0000 0.40859(11) 0.5000 0.0109(3) Uani d S 1 Er
Ge 0.6667 0.3333 0.0000 0.0112(5) Uani d S 1 Ge
Ni 0.0000 0.0000 0.5000 0.0120(8) Uani d S 1 Ni
Al 0.7666(8) 0.0000 0.0000 0.0073(10) Uani d S 1 Al

loop_
_atom_site_aniso_label
_atom_site_aniso_U_11
_atom_site_aniso_U_22
_atom_site_aniso_U_33
_atom_site_aniso_U_12
_atom_site_aniso_U_13
_atom_site_aniso_U_23
Er 0.0100(4) 0.0111(3) 0.0113(3) 0.00502(19) 0.000 0.000
Ge 0.0106(8) 0.0106(8) 0.0124(9) 0.0053(4) 0.000 0.000
Ni 0.0110(12) 0.0110(12) 0.0140(17) 0.0055(6) 0.000 0.000
Al 0.0107(19) 0.0054(19) 0.0040(17) 0.0027(10) 0.000 0.000

loop_
_atom_type_symbol
_atom_type_description
_atom_type_scat_dispersion_real
_atom_type_scat_dispersion_imag
_atom_type_scat_source
Al Al 0.0645 0.0514 'International Tables Vol C Tables 4.2.6.8 and 6.1.1.4'
Ni Ni 0.3393 1.1124 'International Tables Vol C Tables 4.2.6.8 and 6.1.1.4'
Ge Ge 0.1547 1.8001 'International Tables Vol C Tables 4.2.6.8 and 6.1.1.4'
Er Er -0.2586 4.9576 'International Tables Vol C Tables 4.2.6.8 and 6.1.1.4'

loop_
_geom_angle_atom_site_label_1
_geom_angle_atom_site_label_2
_geom_angle_atom_site_label_3
_geom_angle_site_symmetry_1
_geom_angle_site_symmetry_3
_geom_angle
Ni Er Ge . 1_455 102.314(15)
Ni Er Ge . 7_556 102.314(15)
Ge Er Ge 1_455 7_556 155.37(3)
Ni Er Ge . 1_456 102.314(15)
Ge Er Ge 1_455 1_456 90.112(16)
Ge Er Ge 7_556 1_456 84.669(15)
Ni Er Ge . 7 102.314(15)
Ge Er Ge 1_455 7 84.669(15)
Ge Er Ge 7_556 7 90.112(16)
Ge Er Ge 1_456 7 155.37(3)
Ni Er Al . 1_455 51.32(7)
Ge Er Al 1_455 1_455 51.83(9)
Ge Er Al 7_556 1_455 152.20(10)
Ge Er Al 1_456 1_455 107.56(8)
Ge Er Al 7 1_455 87.99(5)
Ni Er Al . 3_666 51.32(7)
Ge Er Al 1_455 3_666 152.20(10)
Ge Er Al 7_556 3_666 51.83(9)
Ge Er Al 1_456 3_666 87.99(5)
Ge Er Al 7 3_666 107.56(8)
Al Er Al 1_455 3_666 102.63(15)
Ni Er Al . 3_665 51.32(7)
Ge Er Al 1_455 3_665 87.99(5)
Ge Er Al 7_556 3_665 107.56(8)
Ge Er Al 1_456 3_665 152.20(10)
Ge Er Al 7 3_665 51.83(9)
Al Er Al 1_455 3_665 51.29(19)
Al Er Al 3_666 3_665 81.03(2)
Ni Er Al . 1_456 51.32(7)
Ge Er Al 1_455 1_456 107.56(8)
Ge Er Al 7_556 1_456 87.99(5)
Ge Er Al 1_456 1_456 51.83(9)
Ge Er Al 7 1_456 152.20(10)
Al Er Al 1_455 1_456 81.03(2)
Al Er Al 3_666 1_456 51.3(2)
Al Er Al 3_665 1_456 102.63(15)
Ni Er Al . 2_556 139.72(7)
Ge Er Al 1_455 2_556 107.15(5)
Ge Er Al 7_556 2_556 51.66(4)
Ge Er Al 1_456 2_556 51.66(4)
Ge Er Al 7 2_556 107.15(5)
Al Er Al 1_455 2_556 153.75(9)
Al Er Al 3_666 2_556 93.26(10)
Al Er Al 3_665 2_556 153.75(9)
Al Er Al 1_456 2_556 93.26(10)
Ni Er Al . 2 139.72(7)
Ge Er Al 1_455 2 51.66(4)
Ge Er Al 7_556 2 107.15(5)
Ge Er Al 1_456 2 107.15(5)
Ge Er Al 7 2 51.66(4)
Al Er Al 1_455 2 93.26(10)
Al Er Al 3_666 2 153.75(9)
Al Er Al 3_665 2 93.26(10)
Al Er Al 1_456 2 153.75(9)
Al Er Al 2_556 2 80.55(13)
Ni Er Er . 3_455 77.57(2)
Ge Er Er 1_455 3_455 52.282(6)
Ge Er Er 7_556 3_455 134.714(7)
Ge Er Er 1_456 3_455 52.282(6)
Ge Er Er 7 3_455 134.714(7)
Al Er Er 1_455 3_455 56.14(9)
Al Er Er 3_666 3_455 106.74(11)
Al Er Er 3_665 3_455 106.74(11)
Al Er Er 1_456 3_455 56.14(9)
Al Er Er 2_556 3_455 99.451(18)
Al Er Er 2 3_455 99.451(18)
Al Ge Al . 2_655 120.0
Al Ge Al . 3_665 120.0
Al Ge Al 2_655 3_665 120.0
Al Ge Er . 1_655 69.12(6)
Al Ge Er 2_655 1_655 69.51(6)
Al Ge Er 3_665 1_655 134.943(8)
Al Ge Er . 3_554 69.51(6)
Al Ge Er 2_655 3_554 134.943(8)
Al Ge Er 3_665 3_554 69.12(6)
Er Ge Er 1_655 3_554 138.633(6)
Al Ge Er . 1_654 69.12(6)
Al Ge Er 2_655 1_654 69.51(6)
Al Ge Er 3_665 1_654 134.943(8)
Er Ge Er 1_655 1_654 90.112(16)
Er Ge Er 3_554 1_654 75.436(13)
Al Ge Er . 3 69.51(6)
Al Ge Er 2_655 3 134.943(8)
Al Ge Er 3_665 3 69.12(6)
Er Ge Er 1_655 3 75.436(13)
Er Ge Er 3_554 3 90.112(16)
Er Ge Er 1_654 3 138.633(6)
Al Ge Er . 2_665 134.943(8)
Al Ge Er 2_655 2_665 69.12(6)
Al Ge Er 3_665 2_665 69.51(6)
Er Ge Er 1_655 2_665 75.436(13)
Er Ge Er 3_554 2_665 138.633(6)
Er Ge Er 1_654 2_665 138.633(6)
Er Ge Er 3 2_665 75.436(13)
Al Ge Er . 2_664 134.943(8)
Al Ge Er 2_655 2_664 69.12(6)
Al Ge Er 3_665 2_664 69.51(6)
Er Ge Er 1_655 2_664 138.633(6)
Er Ge Er 3_554 2_664 75.436(13)
Er Ge Er 1_654 2_664 75.436(13)
Er Ge Er 3 2_664 138.633(6)
Er Ge Er 2_665 2_664 90.112(16)
Al Ni Al 3_666 2_545 144.50(8)
Al Ni Al 3_666 1_455 144.50(8)
Al Ni Al 2_545 1_455 63.74(16)
Al Ni Al 3_666 2_546 63.74(16)
Al Ni Al 2_545 2_546 104.9(2)
Al Ni Al 1_455 2_546 144.50(8)
Al Ni Al 3_666 1_456 63.74(16)
Al Ni Al 2_545 1_456 144.50(8)
Al Ni Al 1_455 1_456 104.9(2)
Al Ni Al 2_546 1_456 63.74(16)
Al Ni Al 3_666 3_665 104.9(2)
Al Ni Al 2_545 3_665 63.74(16)
Al Ni Al 1_455 3_665 63.74(16)
Al Ni Al 2_546 3_665 144.50(8)
Al Ni Al 1_456 3_665 144.50(8)
Al Ni Er 3_666 2 127.57(10)
Al Ni Er 2_545 2 72.25(4)
Al Ni Er 1_455 2 72.25(4)
Al Ni Er 2_546 2 72.25(4)
Al Ni Er 1_456 2 72.25(4)
Al Ni Er 3_665 2 127.57(10)
Al Ni Er 3_666 3 72.25(4)
Al Ni Er 2_545 3 72.25(4)
Al Ni Er 1_455 3 127.57(10)
Al Ni Er 2_546 3 72.25(4)
Al Ni Er 1_456 3 127.57(10)
Al Ni Er 3_665 3 72.25(4)
Er Ni Er 2 3 120.0
Al Ni Er 3_666 . 72.25(4)
Al Ni Er 2_545 . 127.57(10)
Al Ni Er 1_455 . 72.25(4)
Al Ni Er 2_546 . 127.57(10)
Al Ni Er 1_456 . 72.25(4)
Al Ni Er 3_665 . 72.25(4)
Er Ni Er 2 . 120.0
Er Ni Er 3 . 120.0
Ni Al Ni 1_655 1_654 104.9(2)
Ni Al Ge 1_655 . 114.436(15)
Ni Al Ge 1_654 . 114.436(15)
Ni Al Ge 1_655 7_545 114.436(15)
Ni Al Ge 1_654 7_545 114.436(15)
Ge Al Ge . 7_545 94.55(18)
Ni Al Al 1_655 3_765 58.13(8)
Ni Al Al 1_654 3_765 58.13(8)
Ge Al Al . 3_765 102.73(9)
Ge Al Al 7_545 3_765 162.73(9)
Ni Al Al 1_655 2_645 58.13(8)
Ni Al Al 1_654 2_645 58.13(8)
Ge Al Al . 2_645 162.73(9)
Ge Al Al 7_545 2_645 102.73(9)
Al Al Al 3_765 2_645 60.0
Ni Al Er 1_655 1_655 56.43(3)
Ni Al Er 1_654 1_655 118.49(13)
Ge Al Er . 1_655 59.05(3)
Ge Al Er 7_545 1_655 126.79(14)
Al Al Er 3_765 1_655 64.36(10)
Al Al Er 2_645 1_655 108.96(10)
Ni Al Er 1_655 2_654 118.49(13)
Ni Al Er 1_654 2_654 56.43(3)
Ge Al Er . 2_654 126.79(14)
Ge Al Er 7_545 2_654 59.05(3)
Al Al Er 3_765 2_654 108.96(10)
Al Al Er 2_645 2_654 64.36(10)
Er Al Er 1_655 2_654 172.9(2)
Ni Al Er 1_655 1_654 118.49(13)
Ni Al Er 1_654 1_654 56.43(3)
Ge Al Er . 1_654 59.05(3)
Ge Al Er 7_545 1_654 126.79(14)
Al Al Er 3_765 1_654 64.36(10)
Al Al Er 2_645 1_654 108.96(10)
Er Al Er 1_655 1_654 81.03(2)
Er Al Er 2_654 1_654 98.52(3)
Ni Al Er 1_655 2_655 56.43(3)
Ni Al Er 1_654 2_655 118.49(13)
Ge Al Er . 2_655 126.79(14)
Ge Al Er 7_545 2_655 59.05(3)
Al Al Er 3_765 2_655 108.96(10)
Al Al Er 2_645 2_655 64.36(10)
Er Al Er 1_655 2_655 98.52(3)
Er Al Er 2_654 2_655 81.03(2)
Er Al Er 1_654 2_655 172.9(2)
Ni Al Er 1_655 3_554 167.84(17)
Ni Al Er 1_654 3_554 87.29(4)
Ge Al Er . 3_554 58.83(9)
Ge Al Er 7_545 3_554 58.83(9)
Al Al Er 3_765 3_554 131.35(5)
Al Al Er 2_645 3_554 131.35(5)
Er Al Er 1_655 3_554 117.87(12)
Er Al Er 2_654 3_554 68.13(5)
Er Al Er 1_654 3_554 68.13(5)
Er Al Er 2_655 3_554 117.87(12)
Ni Al Er 1_655 3 87.29(4)
Ni Al Er 1_654 3 167.84(17)
Ge Al Er . 3 58.83(9)
Ge Al Er 7_545 3 58.83(9)
Al Al Er 3_765 3 131.35(5)
Al Al Er 2_645 3 131.35(5)
Er Al Er 1_655 3 68.13(5)
Er Al Er 2_654 3 117.87(12)
Er Al Er 1_654 3 117.87(12)
Er Al Er 2_655 3 68.13(5)
Er Al Er 3_554 3 80.55(13)

loop_
_geom_bond_atom_site_label_1
_geom_bond_atom_site_label_2
_geom_bond_site_symmetry_2
_geom_bond_distance
_geom_bond_publ_flag
Er Ni . 2.7931(9) y
Er Ge 1_455 2.9302(4) y
Er Ge 7_556 2.9302(4) ?
Er Ge 1_456 2.9302(4) ?
Er Ge 7 2.9302(4) ?
Er Al 1_455 3.1925(7) y
Er Al 3_666 3.193(4) ?
Er Al 3_665 3.193(4) ?
Er Al 1_456 3.1925(7) ?
Er Al 2_556 3.208(4) y
Er Al 2 3.208(4) ?
Er Er 3_455 3.5853(7) y
Ge Al . 2.686(4) y
Ge Al 2_655 2.686(4) ?
Ge Al 3_665 2.686(4) ?
Ge Er 1_655 2.9302(4) ?
Ge Er 3_554 2.9302(4) ?
Ge Er 1_654 2.9302(4) ?
Ge Er 3 2.9302(4) ?
Ge Er 2_665 2.9302(4) ?
Ge Er 2_664 2.9302(4) ?
Ni Al 3_666 2.617(4) y
Ni Al 2_545 2.617(4) ?
Ni Al 1_455 2.617(4) ?
Ni Al 2_546 2.617(4) ?
Ni Al 1_456 2.617(4) ?
Ni Al 3_665 2.617(4) ?
Ni Er 2 2.7931(9) ?
Ni Er 3 2.7931(9) ?
Al Ni 1_655 2.617(4) ?
Al Ni 1_654 2.617(4) ?
Al Ge 7_545 2.686(4) ?
Al Al 3_765 2.763(10) y
Al Al 2_645 2.763(10) ?
Al Er 1_655 3.1925(7) ?
Al Er 2_654 3.1925(7) ?
Al Er 1_654 3.1925(7) ?
Al Er 2_655 3.1925(7) ?
Al Er 3_554 3.208(4) ?
Al Er 3 3.208(4) ?
